data_4134808
loop_
_publ_author_name
'Han, Xiao-Ni'
'Han, Ying'
'Chen, Chuan-Feng'

_publ_section_title
;
 Pagoda[4]arene and <i>i</i>-Pagoda[4]arene.
;
_journal_name_full 'Journal of the American Chemical Society'
_journal_paper_doi 10.1021/jacs.0c00624
_journal_year 2020
_chemical_formula_moiety 'C68 H56 O8, 1.5(C6 H14)'
_chemical_formula_sum 'C77 H77 O8'
_chemical_formula_weight 1130.38
_space_group_crystal_system monoclinic
_space_group_IT_number 14
_space_group_name_Hall '-P 2yn'
_space_group_name_H-M_alt 'P 1 21/n 1'
_atom_sites_solution_hydrogens geom
_atom_sites_solution_primary dual
_audit_creation_date 2019-10-18
_audit_creation_method
;
Olex2 1.2
(compiled 2018.05.29 svn.r3508 for OlexSys, GUI svn.r5506)
;
_cell_angle_alpha 90
_cell_angle_beta 100.2060(10)
_cell_angle_gamma 90
_cell_formula_units_Z 4
_cell_length_a 11.8713(2)
_cell_length_b 21.3316(3)
_cell_length_c 24.2532(4)
_cell_measurement_reflns_used 9318
_cell_measurement_temperature 169.98(16)
_cell_measurement_theta_max 72.1840
_cell_measurement_theta_min 2.7730
_cell_volume 6044.55(17)
_computing_cell_refinement 'CrysAlisPro 1.171.40.14e (Rigaku OD, 2018)'
_computing_data_collection 'CrysAlisPro 1.171.40.14e (Rigaku OD, 2018)'
_computing_data_reduction 'CrysAlisPro 1.171.40.14e (Rigaku OD, 2018)'
_computing_molecular_graphics 'Olex2 (Dolomanov et al., 2009)'
_computing_publication_material 'Olex2 (Dolomanov et al., 2009)'
_computing_structure_refinement 'ShelXL (Sheldrick, 2015)'
_computing_structure_solution 'ShelXT (Sheldrick, 2015)'
_diffrn_ambient_environment N~2~
_diffrn_ambient_temperature 169.98(16)
_diffrn_detector 'CCD plate'
_diffrn_detector_type HyPix
_diffrn_measured_fraction_theta_full 0.969
_diffrn_measured_fraction_theta_max 0.935
_diffrn_measurement_details
;
List of Runs (angles in degrees, time in seconds):

  # Type    Start    End  Width  t~exp~   \w     \q     \k     \f   Frames
--------------------------------------------------------------------------
  1  \w     13.00  39.00   0.50    2.34    --   47.20 -92.00 134.00   52
  2  \w     31.00 107.00   0.50   11.50    --  103.25 -92.00 134.00  152
  3  \w     33.00 115.00   0.50   11.50    --  103.25-125.00 120.00  164
  4  \w     66.00  94.00   0.50    2.34    --   47.20  38.00   0.00   56
  5  \w     85.00 128.00   0.50   11.50    --  103.25  92.00-112.00   86
  6  \w     92.00 128.00   0.50   11.50    --  103.25  45.00 -90.00   72
  7  \w    139.00 164.00   0.50   11.50    --  103.25  45.00 -90.00   50
  8  \w     99.00 137.00   0.50   11.50    --  103.25  45.00-150.00   76
  9  \w     91.00 169.00   0.50   11.50    --  103.25  45.00  30.00  156
 10  \w     38.00 108.00   0.50   11.50    --  103.25 -94.00-120.00  140
 11  \w    -77.00  25.00   0.50    2.34    --  -47.20  92.00-112.00  204
 12  \w    -79.00 -53.00   0.50   11.50    --  -99.00  92.00-112.00   52
 13  \w   -155.00 -86.00   0.50   11.50    --  -99.00 -45.00-150.00  138
 14  \w   -163.00 -82.00   0.50   11.50    --  -99.00 -61.00-180.00  162
 15  \w   -149.00-115.50   0.50   11.50    --  -99.00 -92.00 134.00   67
;
_diffrn_measurement_device 'four-circle diffractometer'
_diffrn_measurement_device_type 'XtaLAB Synergy R, HyPix'
_diffrn_measurement_method '\w scans'
_diffrn_orient_matrix_type 'CrysAlisPro convention (1999,Acta A55,543-557)'
_diffrn_orient_matrix_UB_11 0.0295418000
_diffrn_orient_matrix_UB_12 0.0651762000
_diffrn_orient_matrix_UB_13 0.0258701000
_diffrn_orient_matrix_UB_21 0.0790459000
_diffrn_orient_matrix_UB_22 0.0122749000
_diffrn_orient_matrix_UB_23 -0.0428348000
_diffrn_orient_matrix_UB_31 -0.1012973000
_diffrn_orient_matrix_UB_32 0.0286033000
_diffrn_orient_matrix_UB_33 -0.0407639000
_diffrn_radiation_monochromator mirror
_diffrn_radiation_probe x-ray
_diffrn_radiation_type CuK\a
_diffrn_radiation_wavelength 1.54184
_diffrn_reflns_av_R_equivalents 0.0339
_diffrn_reflns_av_unetI/netI 0.0345
_diffrn_reflns_Laue_measured_fraction_full 0.969
_diffrn_reflns_Laue_measured_fraction_max 0.935
_diffrn_reflns_limit_h_max 14
_diffrn_reflns_limit_h_min -14
_diffrn_reflns_limit_k_max 25
_diffrn_reflns_limit_k_min -26
_diffrn_reflns_limit_l_max 27
_diffrn_reflns_limit_l_min -30
_diffrn_reflns_number 36134
_diffrn_reflns_point_group_measured_fraction_full 0.969
_diffrn_reflns_point_group_measured_fraction_max 0.935
_diffrn_reflns_theta_full 67.684
_diffrn_reflns_theta_max 75.514
_diffrn_reflns_theta_min 2.778
_diffrn_source 'Rotating-anode X-ray tube'
_diffrn_source_type 'PhotonJet R (Cu) X-ray Source'
_exptl_absorpt_coefficient_mu 0.622
_exptl_absorpt_correction_T_max 1.00000
_exptl_absorpt_correction_T_min 0.45893
_exptl_absorpt_correction_type multi-scan
_exptl_absorpt_process_details
;
CrysAlisPro 1.171.40.14e (Rigaku Oxford Diffraction, 2018)
Empirical absorption correction using spherical harmonics,
 implemented in SCALE3 ABSPACK scaling algorithm.
;
_exptl_crystal_colour 'translucent light yellow'
_exptl_crystal_density_diffrn 1.242
_exptl_crystal_description needle
_exptl_crystal_F_000 2412
_exptl_crystal_size_max 0.37
_exptl_crystal_size_mid 0.31
_exptl_crystal_size_min 0.21
_refine_diff_density_max 0.287
_refine_diff_density_min -0.242
_refine_diff_density_rms 0.038
_refine_ls_extinction_method none
_refine_ls_goodness_of_fit_ref 1.018
_refine_ls_hydrogen_treatment constr
_refine_ls_matrix_type full
_refine_ls_number_parameters 1491
_refine_ls_number_reflns 11722
_refine_ls_number_restraints 265
_refine_ls_restrained_S_all 1.022
_refine_ls_R_factor_all 0.0928
_refine_ls_R_factor_gt 0.0637
_refine_ls_shift/su_max 0.001
_refine_ls_shift/su_mean 0.000
_refine_ls_structure_factor_coef Fsqd
_refine_ls_weighting_details 'w=1/[\s^2^(Fo^2^)+(0.1219P)^2^+0.6383P] where P=(Fo^2^+2Fc^2^)/3'
_refine_ls_weighting_scheme calc
_refine_ls_wR_factor_gt 0.1768
_refine_ls_wR_factor_ref 0.2054
_reflns_Friedel_coverage 0.000
_reflns_number_gt 7767
_reflns_number_total 11722
_reflns_threshold_expression 'I > 2\s(I)'
_cod_data_source_file ja0c00624_si_002.cif
_cod_data_source_block tx1497
_cod_database_code 4134808
_shelx_shelxl_version_number 2018/3
_chemical_oxdiff_formula CHO
_shelx_space_group_comment
;
The symmetry employed for this shelxl refinement is uniquely defined
by the following loop, which should always be used as a source of
symmetry information in preference to the above space-group names.
They are only intended as comments.
;
_shelx_estimated_absorpt_t_max 0.880
_shelx_estimated_absorpt_t_min 0.802
_reflns_odcompleteness_completeness 96.71
_reflns_odcompleteness_iscentric 1
_reflns_odcompleteness_theta 66.97
_olex2_refinement_description
;
1. Fixed Uiso
 At 1.2 times of:
  All C(H) groups, All C(H,H) groups, All C(H,H,H,H) groups
 At 1.5 times of:
  All C(H,H,H) groups
2. Restrained distances
 C23A-C24A = C24A-C29A = C30A-C29A = C31A-C30A = C23A-C22A = C25A-C24A = C28A-
 C29A
 1.39 with sigma of 0.01
 C13A-C14A = C4A-C13A = C4A-C3A = C5A-C4A = C12A-C13A = C11A-C12A = C5A-C6A
 1.39 with sigma of 0.01
 C48A-C47A = C39A-C48A = C39A-C38A = C40A-C39A = C40A-C41A = C35A-C40A = C38A-
 C37A
 1.39 with sigma of 0.01
 C65A-C52A = C53A-C52A = C65A-C56A = C56A-C57A = C64A-C65A = C56A-C55A
 1.39 with sigma of 0.01
 C70-C69 = C71-C70 = C72-C71 = C73-C72 = C74-C73 = C74A-C73A = C73A-C72A =
 C72A-C71A = C71A-C70A = C70A-C69A
 1.54 with sigma of 0.01
3. Uiso/Uaniso restraints and constraints
C69 \\sim C70 \\sim C71 \\sim C72 \\sim C73 \\sim C74 \\sim C69A \\sim C70A
\\sim C71A \\sim C72A \\sim C73A \\sim C74A: within 1.7A with sigma of 0.02 and
sigma for terminal atoms of 0.04
Uanis(C69) \\sim Ueq, Uanis(C70) \\sim Ueq, Uanis(C71) \\sim Ueq, Uanis(C72)
\\sim Ueq, Uanis(C73) \\sim Ueq, Uanis(C74) \\sim Ueq, Uanis(C69A) \\sim Ueq,
Uanis(C70A) \\sim Ueq, Uanis(C71A) \\sim Ueq, Uanis(C72A) \\sim Ueq,
Uanis(C73A) \\sim Ueq, Uanis(C74A) \\sim Ueq: with sigma of 0.01 and sigma for
terminal atoms of 0.02
4. Others
 Sof(O1A)=Sof(O2A)=Sof(O3A)=Sof(O4A)=Sof(O5A)=Sof(O6A)=Sof(O7A)=Sof(O8A)=
 Sof(C1A)=Sof(C2A)=Sof(H2A)=Sof(C3A)=Sof(H3A)=Sof(C4A)=Sof(C5A)=Sof(H5A)=
 Sof(C6A)=Sof(C7A)=Sof(C8A)=Sof(C9A)=Sof(H9A)=Sof(C10A)=Sof(H10A)=Sof(C11A)=
 Sof(C12A)=Sof(H12A)=Sof(C13A)=Sof(C14A)=Sof(C15A)=Sof(H15D)=Sof(H15E)=
 Sof(H15F)=Sof(C16A)=Sof(H16D)=Sof(H16E)=Sof(H16F)=Sof(H17C)=Sof(H17D)=
 Sof(C18A)=Sof(C19A)=Sof(C20A)=Sof(H20A)=Sof(C21A)=Sof(H21A)=Sof(C22A)=
 Sof(C23A)=Sof(H23A)=Sof(C24A)=Sof(C25A)=Sof(C26A)=Sof(C27A)=Sof(H27A)=
 Sof(C28A)=Sof(H28A)=Sof(C29A)=Sof(C30A)=Sof(H30A)=Sof(C31A)=Sof(C32A)=
 Sof(H32D)=Sof(H32E)=Sof(H32F)=Sof(C33A)=Sof(H33D)=Sof(H33E)=Sof(H33F)=
 Sof(H34C)=Sof(H34D)=Sof(C35A)=Sof(C36A)=Sof(C37A)=Sof(H37A)=Sof(C38A)=
 Sof(H38A)=Sof(C39A)=Sof(C40A)=Sof(C41A)=Sof(H41A)=Sof(C42A)=Sof(C43A)=
 Sof(H43A)=Sof(C44A)=Sof(H44A)=Sof(C45A)=Sof(C46A)=Sof(C47A)=Sof(C48A)=
 Sof(H48A)=Sof(C49A)=Sof(H49D)=Sof(H49E)=Sof(H49F)=Sof(C50A)=Sof(H50D)=
 Sof(H50E)=Sof(H50F)=Sof(H51C)=Sof(H51D)=Sof(C52A)=Sof(C53A)=Sof(C54A)=
 Sof(H54A)=Sof(C55A)=Sof(H55A)=Sof(C56A)=Sof(C57A)=Sof(H57A)=Sof(C58A)=
 Sof(C59A)=Sof(C60A)=Sof(C61A)=Sof(H61A)=Sof(C62A)=Sof(H62A)=Sof(C63A)=
 Sof(C64A)=Sof(H64A)=Sof(C65A)=Sof(C66A)=Sof(H66D)=Sof(H66E)=Sof(H66F)=
 Sof(C67A)=Sof(H67D)=Sof(H67E)=Sof(H67F)=Sof(H68C)=Sof(H68D)=1-FVAR(1)
 Sof(O1)=Sof(O2)=Sof(O3)=Sof(O4)=Sof(O5)=Sof(O6)=Sof(O7)=Sof(O8)=Sof(C2)=
 Sof(C2EA)=Sof(C3)=Sof(H3)=Sof(C4)=Sof(H4)=Sof(C5)=Sof(C6)=Sof(H6)=Sof(C7)=
 Sof(C8)=Sof(C9)=Sof(C10)=Sof(H10)=Sof(C11)=Sof(H11)=Sof(C12)=Sof(C13)=Sof(H13)=
 Sof(C14)=Sof(C15)=Sof(H15A)=Sof(H15B)=Sof(H15C)=Sof(C16)=Sof(H16A)=Sof(H16B)=
 Sof(H16C)=Sof(H17A)=Sof(H17B)=Sof(C18)=Sof(C19)=Sof(C20)=Sof(H20)=Sof(C21)=
 Sof(H21)=Sof(C22)=Sof(C23)=Sof(H23)=Sof(C24)=Sof(C25)=Sof(C26)=Sof(C27)=
 Sof(H27)=Sof(C28)=Sof(H28)=Sof(C29)=Sof(C30)=Sof(H30)=Sof(C31)=Sof(C32)=
 Sof(H32A)=Sof(H32B)=Sof(H32C)=Sof(C33)=Sof(H33A)=Sof(H33B)=Sof(H33C)=Sof(H34A)=
 Sof(H34B)=Sof(C35)=Sof(C36)=Sof(C37)=Sof(H37)=Sof(C38)=Sof(H38)=Sof(C39)=
 Sof(C40)=Sof(H40)=Sof(C41)=Sof(C42)=Sof(C43)=Sof(C44)=Sof(H44)=Sof(C45)=
 Sof(H45)=Sof(C46)=Sof(C47)=Sof(H47)=Sof(C48)=Sof(C49)=Sof(H49A)=Sof(H49B)=
 Sof(H49C)=Sof(C50)=Sof(H50A)=Sof(H50B)=Sof(H50C)=Sof(H51A)=Sof(H51B)=Sof(C52)=
 Sof(C53)=Sof(C54)=Sof(H54)=Sof(C55)=Sof(H55)=Sof(C56)=Sof(C57)=Sof(H57)=
 Sof(C58)=Sof(C59)=Sof(C60)=Sof(C61)=Sof(H61)=Sof(C62)=Sof(H62)=Sof(C63)=
 Sof(C64)=Sof(H64)=Sof(C65)=Sof(C66)=Sof(H66A)=Sof(H66B)=Sof(H66C)=Sof(C67)=
 Sof(H67A)=Sof(H67B)=Sof(H67C)=Sof(H68A)=Sof(H68B)=FVAR(1)
 Sof(C69A)=Sof(H69D)=Sof(H69E)=Sof(H69F)=Sof(C70A)=Sof(H70C)=Sof(H70D)=
 Sof(C71A)=Sof(H71C)=Sof(H71D)=Sof(C72A)=Sof(H72C)=Sof(H72D)=Sof(C73A)=
 Sof(H73C)=Sof(H73D)=Sof(C74A)=Sof(H74D)=Sof(H74E)=Sof(H74F)=1-FVAR(2)
 Sof(C69)=Sof(H69A)=Sof(H69B)=Sof(H69C)=Sof(C70)=Sof(H70A)=Sof(H70B)=Sof(C71)=
 Sof(H71A)=Sof(H71B)=Sof(C72)=Sof(H72A)=Sof(H72B)=Sof(C73)=Sof(H73A)=Sof(H73B)=
 Sof(C74)=Sof(H74A)=Sof(H74B)=Sof(H74C)=FVAR(2)
5.a Secondary CH2 refined with riding coordinates:
 C17(H17A,H17B), C17(H17C,H17D), C34(H34A,H34B), C34(H34C,H34D), C51(H51A,
 H51B), C51(H51C,H51D), C68(H68A,H68B), C68(H68C,H68D), C70(H70A,H70B),
 C71(H71A,H71B), C72(H72A,H72B), C73(H73A,H73B), C76(H76A,H76B), C77(H77A,H77B),
  C70A(H70C,H70D), C71A(H71C,H71D), C72A(H72C,H72D), C73A(H73C,H73D)
5.b Aromatic/amide H refined with riding coordinates:
 C2A(H2A), C3(H3), C3A(H3A), C4(H4), C5A(H5A), C6(H6), C9A(H9A), C10(H10),
 C10A(H10A), C11(H11), C12A(H12A), C13(H13), C20(H20), C20A(H20A), C21(H21),
 C21A(H21A), C23(H23), C23A(H23A), C27(H27), C27A(H27A), C28(H28), C28A(H28A),
 C30(H30), C30A(H30A), C37(H37), C37A(H37A), C38(H38), C38A(H38A), C40(H40),
 C41A(H41A), C43A(H43A), C44(H44), C44A(H44A), C45(H45), C47(H47), C48A(H48A),
 C54(H54), C54A(H54A), C55(H55), C55A(H55A), C57(H57), C57A(H57A), C61(H61),
 C61A(H61A), C62(H62), C62A(H62A), C64(H64), C64A(H64A)
5.c Idealised Me refined as rotating group:
 C15(H15A,H15B,H15C), C15A(H15D,H15E,H15F), C16(H16A,H16B,H16C), C16A(H16D,
 H16E,H16F), C32(H32A,H32B,H32C), C32A(H32D,H32E,H32F), C33(H33A,H33B,H33C),
 C33A(H33D,H33E,H33F), C49(H49A,H49B,H49C), C49A(H49D,H49E,H49F), C50(H50A,H50B,
 H50C), C50A(H50D,H50E,H50F), C66(H66A,H66B,H66C), C66A(H66D,H66E,H66F),
 C67(H67A,H67B,H67C), C67A(H67D,H67E,H67F), C69(H69A,H69B,H69C), C74(H74A,H74B,
 H74C), C75(H75A,H75B,H75C), C69A(H69D,H69E,H69F), C74A(H74D,H74E,H74F)
;
_olex2_submission_special_instructions 'No special instructions were received'
_oxdiff_exptl_absorpt_empirical_details
;
Empirical correction (ABSPACK) includes:
- Absorption correction using spherical harmonics
- Frame scaling
;
_oxdiff_exptl_absorpt_empirical_full_max 1.568
_oxdiff_exptl_absorpt_empirical_full_min 0.500

loop_
_space_group_symop_operation_xyz
'x, y, z'
'-x+1/2, y+1/2, -z+1/2'
'-x, -y, -z'
'x-1/2, -y-1/2, z-1/2'

loop_
_atom_site_label
_atom_site_type_symbol
_atom_site_fract_x
_atom_site_fract_y
_atom_site_fract_z
_atom_site_U_iso_or_equiv
_atom_site_adp_type
_atom_site_occupancy
_atom_site_site_symmetry_order
_atom_site_calc_flag
_atom_site_refinement_flags_posn
_atom_site_refinement_flags_adp
_atom_site_refinement_flags_occupancy
_atom_site_disorder_assembly
_atom_site_disorder_group
O1 O 0.2343(9) 0.6619(4) 0.8554(4) 0.0855(15) Uani 0.7441(13) 1 d . . P A 1
O1A O 0.284(3) 0.9136(16) 0.5922(15) 0.097(8) Uani 0.2559(13) 1 d . . P A 2
O2 O 0.1609(3) 0.70869(17) 0.43727(13) 0.0728(8) Uani 0.7441(13) 1 d . . P A 1
O2A O 0.106(3) 0.4791(14) 0.7141(15) 0.098(9) Uani 0.2559(13) 1 d . . P A 2
O3 O 0.2629(8) 0.9015(5) 0.5929(5) 0.0766(16) Uani 0.7441(13) 1 d . . P A 1
O3A O 0.210(3) 0.6800(12) 0.8515(15) 0.101(6) Uani 0.2559(13) 1 d . . P A 2
O4 O 0.8373(5) 0.6233(5) 0.4545(4) 0.0744(14) Uani 0.7441(13) 1 d . . P A 1
O4A O 0.7632(19) 0.3870(13) 0.7113(9) 0.116(8) Uani 0.2559(13) 1 d . . P A 2
O5 O 0.9404(7) 0.8169(4) 0.6088(3) 0.090(2) Uani 0.7441(13) 1 d . . P A 1
O5A O 0.9219(18) 0.5725(11) 0.8632(11) 0.079(4) Uani 0.2559(13) 1 d . . P A 2
O6 O 0.7514(5) 0.3852(2) 0.7182(2) 0.0783(16) Uani 0.7441(13) 1 d . . P A 1
O6A O 0.8017(16) 0.6275(12) 0.4559(10) 0.077(4) Uani 0.2559(13) 1 d . . P A 2
O7 O 0.9028(8) 0.5786(5) 0.8674(4) 0.132(3) Uani 0.7441(13) 1 d . . P A 1
O7A O 0.9531(16) 0.8169(7) 0.6018(7) 0.050(3) Uani 0.2559(13) 1 d . . P A 2
O8 O 0.0977(8) 0.4763(3) 0.6993(5) 0.0803(17) Uani 0.7441(13) 1 d . . P A 1
O8A O 0.1267(8) 0.7268(5) 0.4448(5) 0.080(3) Uani 0.2559(13) 1 d . . P A 2
C1A C 0.2662(8) 0.8628(5) 0.6209(4) 0.073(2) Uani 0.2559(13) 1 d . . P A 2
C2 C 0.2297(3) 0.68535(14) 0.80177(12) 0.0704(7) Uani 0.7441(13) 1 d . . P A 1
C2A C 0.2754(10) 0.8619(5) 0.6796(4) 0.092(3) Uani 0.2559(13) 1 d . . P A 2
H2A H 0.294287 0.898458 0.699987 0.111 Uiso 0.2559(13) 1 calc R . P A 2
C2EA C 0.2067(2) 0.64282(12) 0.75923(11) 0.0636(6) Uani 0.7441(13) 1 d . . P A 1
C3 C 0.2501(3) 0.74939(15) 0.79182(13) 0.0765(8) Uani 0.7441(13) 1 d . . P A 1
H3 H 0.264223 0.777146 0.821820 0.092 Uiso 0.7441(13) 1 calc R . P A 1
C3A C 0.2573(10) 0.8090(4) 0.7064(4) 0.087(3) Uani 0.2559(13) 1 d D . P A 2
H3A H 0.266093 0.809049 0.745275 0.105 Uiso 0.2559(13) 1 calc R . P A 2
C4 C 0.2493(3) 0.77079(14) 0.73911(12) 0.0704(7) Uani 0.7441(13) 1 d . . P A 1
H4 H 0.264842 0.812822 0.733541 0.084 Uiso 0.7441(13) 1 calc R . P A 1
C4A C 0.2253(16) 0.7534(7) 0.6766(7) 0.072(4) Uani 0.2559(13) 1 d D . P A 2
C5 C 0.2250(4) 0.7298(3) 0.6921(2) 0.0616(13) Uani 0.7441(13) 1 d . . P A 1
C5A C 0.2077(12) 0.7002(8) 0.7061(6) 0.072(4) Uani 0.2559(13) 1 d D . P A 2
H5A H 0.217763 0.702777 0.744970 0.087 Uiso 0.2559(13) 1 calc R . P A 2
C6 C 0.2234(6) 0.7497(3) 0.6385(3) 0.0582(13) Uani 0.7441(13) 1 d . . P A 1
H6 H 0.239968 0.791647 0.633107 0.070 Uiso 0.7441(13) 1 calc R . P A 1
C6A C 0.1758(10) 0.6426(8) 0.6809(6) 0.068(6) Uani 0.2559(13) 1 d D . P A 2
C7 C 0.1983(5) 0.7109(3) 0.5905(3) 0.0537(11) Uani 0.7441(13) 1 d . . P A 1
C7A C 0.1572(7) 0.5851(4) 0.7080(4) 0.069(2) Uani 0.2559(13) 1 d . . P A 2
C8 C 0.19629(19) 0.73180(11) 0.53501(11) 0.0563(6) Uani 0.7441(13) 1 d . . P A 1
C8A C 0.1188(6) 0.5333(4) 0.6759(4) 0.074(2) Uani 0.2559(13) 1 d . . P A 2
C9 C 0.1613(2) 0.69053(13) 0.49229(12) 0.0621(6) Uani 0.7441(13) 1 d . . P A 1
C9A C 0.1005(7) 0.5332(4) 0.6181(4) 0.075(2) Uani 0.2559(13) 1 d . . P A 2
H9A H 0.075420 0.496693 0.598755 0.090 Uiso 0.2559(13) 1 calc R . P A 2
C10 C 0.1287(2) 0.62828(13) 0.50221(12) 0.0687(7) Uani 0.7441(13) 1 d . . P A 1
H10 H 0.106567 0.601206 0.472188 0.082 Uiso 0.7441(13) 1 calc R . P A 1
C10A C 0.1192(7) 0.5871(4) 0.5883(5) 0.068(2) Uani 0.2559(13) 1 d . . P A 2
H10A H 0.104820 0.587751 0.549354 0.082 Uiso 0.2559(13) 1 calc R . P A 2
C11 C 0.1296(2) 0.60808(14) 0.55486(15) 0.0661(7) Uani 0.7441(13) 1 d . . P A 1
H11 H 0.107174 0.567247 0.560923 0.079 Uiso 0.7441(13) 1 calc R . P A 1
C11A C 0.1614(14) 0.6416(8) 0.6202(6) 0.046(3) Uani 0.2559(13) 1 d D . P A 2
C12 C 0.1639(5) 0.6480(3) 0.6006(2) 0.0542(11) Uani 0.7441(13) 1 d . . P A 1
C12A C 0.1727(15) 0.6984(8) 0.5937(9) 0.059(4) Uani 0.2559(13) 1 d D . P A 2
H12A H 0.148876 0.699100 0.555041 0.071 Uiso 0.2559(13) 1 calc R . P A 2
C13 C 0.1679(3) 0.6276(2) 0.6559(3) 0.0566(11) Uani 0.7441(13) 1 d . . P A 1
H13 H 0.146652 0.586418 0.661338 0.068 Uiso 0.7441(13) 1 calc R . P A 1
C13A C 0.215(2) 0.7542(7) 0.6182(6) 0.056(4) Uani 0.2559(13) 1 d D . P A 2
C14 C 0.2017(4) 0.6649(3) 0.7035(2) 0.0601(11) Uani 0.7441(13) 1 d . . P A 1
C14A C 0.2335(6) 0.8085(4) 0.5886(3) 0.0644(18) Uani 0.2559(13) 1 d D . P A 2
C15 C 0.2404(6) 0.7048(3) 0.8998(2) 0.0922(14) Uani 0.7441(13) 1 d . . P A 1
H15A H 0.175749 0.732540 0.892634 0.138 Uiso 0.7441(13) 1 calc GR . P A 1
H15B H 0.309714 0.728692 0.902886 0.138 Uiso 0.7441(13) 1 calc GR . P A 1
H15C H 0.239729 0.682461 0.934073 0.138 Uiso 0.7441(13) 1 calc GR . P A 1
C15A C 0.331(2) 0.9716(7) 0.6220(8) 0.127(6) Uani 0.2559(13) 1 d . . P A 2
H15D H 0.349787 1.001294 0.595315 0.190 Uiso 0.2559(13) 1 calc GR . P A 2
H15E H 0.398163 0.961541 0.648628 0.190 Uiso 0.2559(13) 1 calc GR . P A 2
H15F H 0.274184 0.989401 0.641125 0.190 Uiso 0.2559(13) 1 calc GR . P A 2
C16 C 0.0559(5) 0.7131(3) 0.4049(2) 0.1146(17) Uani 0.7441(13) 1 d . . P A 1
H16A H 0.063583 0.716502 0.366305 0.172 Uiso 0.7441(13) 1 calc GR . P A 1
H16B H 0.017427 0.749539 0.415588 0.172 Uiso 0.7441(13) 1 calc GR . P A 1
H16C H 0.012132 0.676341 0.409967 0.172 Uiso 0.7441(13) 1 calc GR . P A 1
C16A C 0.0508(17) 0.4279(10) 0.6794(7) 0.069(5) Uani 0.2559(13) 1 d . . P A 2
H16D H 0.079731 0.426424 0.644902 0.103 Uiso 0.2559(13) 1 calc GR . P A 2
H16E H -0.030441 0.434678 0.671522 0.103 Uiso 0.2559(13) 1 calc GR . P A 2
H16F H 0.066815 0.388921 0.699021 0.103 Uiso 0.2559(13) 1 calc GR . P A 2
C17 C 0.22521(17) 0.80151(10) 0.52309(9) 0.0663(5) Uani 1 1 d . . . . .
H17A H 0.213205 0.807737 0.482853 0.080 Uiso 0.7441(13) 1 calc R . P A 1
H17B H 0.171990 0.828549 0.537880 0.080 Uiso 0.7441(13) 1 calc R . P A 1
H17C H 0.148206 0.786922 0.508722 0.080 Uiso 0.2559(13) 1 calc R . P A 2
H17D H 0.230190 0.843635 0.508657 0.080 Uiso 0.2559(13) 1 calc R . P A 2
C18 C 0.3458(2) 0.82163(11) 0.54770(11) 0.0578(6) Uani 0.7441(13) 1 d . . P A 1
C18A C 0.2950(6) 0.7662(3) 0.4984(3) 0.0592(16) Uani 0.2559(13) 1 d . . P A 2
C19 C 0.3603(2) 0.87332(12) 0.58203(12) 0.0630(6) Uani 0.7441(13) 1 d . . P A 1
C19A C 0.2474(7) 0.7249(4) 0.4583(4) 0.0670(19) Uani 0.2559(13) 1 d . . P A 2
C20 C 0.4695(2) 0.89628(14) 0.60609(14) 0.0745(7) Uani 0.7441(13) 1 d . . P A 1
H20 H 0.475895 0.931520 0.629005 0.089 Uiso 0.7441(13) 1 calc R . P A 1
C20A C 0.3129(7) 0.6841(4) 0.4314(4) 0.073(2) Uani 0.2559(13) 1 d . . P A 2
H20A H 0.277557 0.658445 0.402417 0.088 Uiso 0.2559(13) 1 calc R . P A 2
C21 C 0.5655(3) 0.86695(13) 0.59580(13) 0.0716(7) Uani 0.7441(13) 1 d . . P A 1
H21 H 0.637080 0.882224 0.611996 0.086 Uiso 0.7441(13) 1 calc R . P A 1
C21A C 0.4286(7) 0.6822(4) 0.4479(3) 0.070(2) Uani 0.2559(13) 1 d . . P A 2
H21A H 0.470964 0.653155 0.431625 0.083 Uiso 0.2559(13) 1 calc R . P A 2
C22 C 0.5577(5) 0.8140(2) 0.5611(2) 0.0549(10) Uani 0.7441(13) 1 d . . P A 1
C22A C 0.4865(12) 0.7238(6) 0.4897(4) 0.053(3) Uani 0.2559(13) 1 d D . P A 2
C23 C 0.6553(4) 0.7840(3) 0.5504(4) 0.0574(12) Uani 0.7441(13) 1 d . . P A 1
H23 H 0.726313 0.799494 0.567258 0.069 Uiso 0.7441(13) 1 calc R . P A 1
C23A C 0.6045(11) 0.7230(5) 0.5055(5) 0.053(3) Uani 0.2559(13) 1 d D . P A 2
H23A H 0.646650 0.694467 0.488422 0.064 Uiso 0.2559(13) 1 calc R . P A 2
C24 C 0.6521(3) 0.7315(2) 0.5156(2) 0.0536(8) Uani 0.7441(13) 1 d . . P A 1
C24A C 0.6625(9) 0.7638(8) 0.5462(9) 0.052(4) Uani 0.2559(13) 1 d D . P A 2
C25 C 0.7533(2) 0.69841(11) 0.50620(10) 0.0560(5) Uani 0.7441(13) 1 d . . P A 1
C25A C 0.7820(5) 0.7640(4) 0.5630(3) 0.0592(16) Uani 0.2559(13) 1 d D . P A 2
C26 C 0.7398(3) 0.65197(15) 0.46706(12) 0.0616(7) Uani 0.7441(13) 1 d . . P A 1
C26A C 0.8321(6) 0.8109(4) 0.6003(3) 0.0652(18) Uani 0.2559(13) 1 d . . P A 2
C27 C 0.6313(2) 0.63262(13) 0.43814(12) 0.0673(7) Uani 0.7441(13) 1 d . . P A 1
H27 H 0.625785 0.600539 0.411826 0.081 Uiso 0.7441(13) 1 calc R . P A 1
C27A C 0.7645(7) 0.8550(4) 0.6218(4) 0.077(2) Uani 0.2559(13) 1 d . . P A 2
H27A H 0.799784 0.885227 0.646681 0.092 Uiso 0.2559(13) 1 calc R . P A 2
C28 C 0.5357(2) 0.66100(13) 0.44894(11) 0.0647(6) Uani 0.7441(13) 1 d . . P A 1
H28 H 0.464435 0.646968 0.430931 0.078 Uiso 0.7441(13) 1 calc R . P A 1
C28A C 0.6487(8) 0.8550(4) 0.6074(4) 0.077(2) Uani 0.2559(13) 1 d D . P A 2
H28A H 0.604060 0.883153 0.623297 0.092 Uiso 0.2559(13) 1 calc R . P A 2
C29 C 0.5418(5) 0.71193(18) 0.48733(16) 0.0548(8) Uani 0.7441(13) 1 d . . P A 1
C29A C 0.5985(9) 0.8104(7) 0.5672(7) 0.051(3) Uani 0.2559(13) 1 d D . P A 2
C30 C 0.4416(5) 0.7422(2) 0.49776(17) 0.0559(8) Uani 0.7441(13) 1 d . . P A 1
H30 H 0.370610 0.728585 0.479040 0.067 Uiso 0.7441(13) 1 calc R . P A 1
C30A C 0.4806(12) 0.8108(6) 0.5530(6) 0.059(3) Uani 0.2559(13) 1 d D . P A 2
H30A H 0.440416 0.840969 0.569355 0.071 Uiso 0.2559(13) 1 calc R . P A 2
C31 C 0.4468(4) 0.7920(2) 0.5355(2) 0.0521(9) Uani 0.7441(13) 1 d . . P A 1
C31A C 0.4183(12) 0.7688(7) 0.5155(5) 0.059(3) Uani 0.2559(13) 1 d D . P A 2
C32 C 0.2728(4) 0.9511(2) 0.6318(2) 0.0917(12) Uani 0.7441(13) 1 d . . P A 1
H32A H 0.316955 0.984346 0.619502 0.138 Uiso 0.7441(13) 1 calc GR . P A 1
H32B H 0.310321 0.936336 0.667760 0.138 Uiso 0.7441(13) 1 calc GR . P A 1
H32C H 0.197977 0.966379 0.634546 0.138 Uiso 0.7441(13) 1 calc GR . P A 1
C32A C 0.0754(10) 0.6762(7) 0.4067(8) 0.099(5) Uani 0.2559(13) 1 d . . P A 2
H32D H 0.105385 0.678185 0.372497 0.148 Uiso 0.2559(13) 1 calc GR . P A 2
H32E H -0.006196 0.681375 0.398609 0.148 Uiso 0.2559(13) 1 calc GR . P A 2
H32F H 0.093748 0.636333 0.424323 0.148 Uiso 0.2559(13) 1 calc GR . P A 2
C33 C 0.8391(3) 0.55779(14) 0.45038(14) 0.0783(8) Uani 0.7441(13) 1 d . . P A 1
H33A H 0.790375 0.544877 0.416356 0.117 Uiso 0.7441(13) 1 calc GR . P A 1
H33B H 0.812103 0.539653 0.481859 0.117 Uiso 0.7441(13) 1 calc GR . P A 1
H33C H 0.915895 0.543956 0.450072 0.117 Uiso 0.7441(13) 1 calc GR . P A 1
C33A C 1.0015(14) 0.8656(10) 0.6429(11) 0.144(11) Uani 0.2559(13) 1 d . . P A 2
H33D H 0.965963 0.905218 0.632092 0.217 Uiso 0.2559(13) 1 calc GR . P A 2
H33E H 1.082500 0.868839 0.643835 0.217 Uiso 0.2559(13) 1 calc GR . P A 2
H33F H 0.987489 0.854316 0.679413 0.217 Uiso 0.2559(13) 1 calc GR . P A 2
C34 C 0.86751(16) 0.71543(9) 0.53944(8) 0.0616(4) Uani 1 1 d . . . . .
H34A H 0.885216 0.757610 0.528706 0.074 Uiso 0.7441(13) 1 calc R . P A 1
H34B H 0.923723 0.687808 0.527695 0.074 Uiso 0.7441(13) 1 calc R . P A 1
H34C H 0.860565 0.720140 0.499197 0.074 Uiso 0.2559(13) 1 calc R . P A 2
H34D H 0.946128 0.724191 0.556553 0.074 Uiso 0.2559(13) 1 calc R . P A 2
C35 C 0.8854(2) 0.71347(12) 0.60206(11) 0.0588(6) Uani 0.7441(13) 1 d . . P A 1
C35A C 0.8349(5) 0.6469(3) 0.5539(3) 0.0578(16) Uani 0.2559(13) 1 d D . P A 2
C36 C 0.9246(2) 0.76571(14) 0.63337(12) 0.0645(6) Uani 0.7441(13) 1 d . . P A 1
C36A C 0.8093(6) 0.6052(3) 0.5105(3) 0.0614(17) Uani 0.2559(13) 1 d . . P A 2
C37 C 0.9437(2) 0.76454(14) 0.69279(12) 0.0706(7) Uani 0.7441(13) 1 d . . P A 1
H37 H 0.969514 0.800449 0.712867 0.085 Uiso 0.7441(13) 1 calc R . P A 1
C37A C 0.7875(7) 0.5415(4) 0.5201(3) 0.070(2) Uani 0.2559(13) 1 d D . P A 2
H37A H 0.771016 0.513955 0.490056 0.084 Uiso 0.2559(13) 1 calc R . P A 2
C38 C 0.9246(2) 0.71152(15) 0.72057(13) 0.0710(7) Uani 0.7441(13) 1 d . . P A 1
H38 H 0.937501 0.711212 0.759527 0.085 Uiso 0.7441(13) 1 calc R . P A 1
C38A C 0.7906(8) 0.5201(4) 0.5734(3) 0.072(2) Uani 0.2559(13) 1 d D . P A 2
H38A H 0.775365 0.478225 0.579620 0.086 Uiso 0.2559(13) 1 calc R . P A 2
C39 C 0.8850(5) 0.6568(3) 0.6905(3) 0.0596(15) Uani 0.7441(13) 1 d . . P A 1
C39A C 0.8166(14) 0.5614(6) 0.6184(5) 0.044(3) Uani 0.2559(13) 1 d D . P A 2
C40 C 0.8655(6) 0.6018(4) 0.7195(3) 0.0637(18) Uani 0.7441(13) 1 d . . P A 1
H40 H 0.881289 0.602704 0.758456 0.076 Uiso 0.7441(13) 1 calc R . P A 1
C40A C 0.8448(13) 0.6242(6) 0.6091(4) 0.050(3) Uani 0.2559(13) 1 d D . P A 2
C41 C 0.8235(6) 0.5453(4) 0.6932(3) 0.0594(11) Uani 0.7441(13) 1 d . . P A 1
C41A C 0.8778(10) 0.6623(7) 0.6555(6) 0.057(4) Uani 0.2559(13) 1 d D . P A 2
H41A H 0.898517 0.703644 0.650202 0.068 Uiso 0.2559(13) 1 calc R . P A 2
C42 C 0.8024(2) 0.49010(14) 0.72083(11) 0.0648(6) Uani 0.7441(13) 1 d . . P A 1
C42A C 0.8808(14) 0.6405(9) 0.7092(8) 0.052(4) Uani 0.2559(13) 1 d . . P A 2
C43 C 0.7663(2) 0.43843(17) 0.68929(14) 0.0675(8) Uani 0.7441(13) 1 d . . P A 1
C43A C 0.9195(7) 0.6794(4) 0.7591(4) 0.070(2) Uani 0.2559(13) 1 d . . P A 2
H43A H 0.944619 0.719948 0.754251 0.084 Uiso 0.2559(13) 1 calc R . P A 2
C44 C 0.7475(2) 0.43837(14) 0.63031(12) 0.0683(7) Uani 0.7441(13) 1 d . . P A 1
H44 H 0.722185 0.402258 0.610440 0.082 Uiso 0.7441(13) 1 calc R . P A 1
C44A C 0.9199(7) 0.6583(5) 0.8118(4) 0.077(2) Uani 0.2559(13) 1 d . . P A 2
H44A H 0.944807 0.684541 0.842108 0.092 Uiso 0.2559(13) 1 calc R . P A 2
C45 C 0.7670(2) 0.49182(14) 0.60264(13) 0.0660(6) Uani 0.7441(13) 1 d . . P A 1
H45 H 0.754179 0.492285 0.563686 0.079 Uiso 0.7441(13) 1 calc R . P A 1
C45A C 0.8833(7) 0.5976(5) 0.8211(4) 0.072(2) Uani 0.2559(13) 1 d . . P A 2
C46 C 0.8067(5) 0.5467(3) 0.6330(3) 0.0564(12) Uani 0.7441(13) 1 d . . P A 1
C46A C 0.8446(6) 0.5566(4) 0.7770(3) 0.0681(19) Uani 0.2559(13) 1 d . . P A 2
C47 C 0.8282(5) 0.6008(3) 0.6037(2) 0.0580(11) Uani 0.7441(13) 1 d . . P A 1
H47 H 0.817657 0.599184 0.564852 0.070 Uiso 0.7441(13) 1 calc R . P A 1
C47A C 0.843(2) 0.5798(12) 0.7218(9) 0.065(5) Uani 0.2559(13) 1 d D . P A 2
C48 C 0.8651(4) 0.6572(3) 0.6307(2) 0.0572(10) Uani 0.7441(13) 1 d . . P A 1
C48A C 0.8204(19) 0.5439(12) 0.6737(5) 0.053(4) Uani 0.2559(13) 1 d D . P A 2
H48A H 0.805727 0.501733 0.679226 0.064 Uiso 0.2559(13) 1 calc R . P A 2
C49 C 0.9766(7) 0.8733(3) 0.6360(3) 0.113(2) Uani 0.7441(13) 1 d . . P A 1
H49A H 0.982106 0.905117 0.608640 0.170 Uiso 0.7441(13) 1 calc GR . P A 1
H49B H 1.050080 0.867364 0.659292 0.170 Uiso 0.7441(13) 1 calc GR . P A 1
H49C H 0.922201 0.886071 0.658803 0.170 Uiso 0.7441(13) 1 calc GR . P A 1
C49A C 0.7181(8) 0.5998(4) 0.4153(4) 0.075(2) Uani 0.2559(13) 1 d . . P A 2
H49D H 0.705707 0.625326 0.382205 0.112 Uiso 0.2559(13) 1 calc GR . P A 2
H49E H 0.647906 0.596206 0.429601 0.112 Uiso 0.2559(13) 1 calc GR . P A 2
H49F H 0.743220 0.558889 0.406362 0.112 Uiso 0.2559(13) 1 calc GR . P A 2
C50 C 0.6969(3) 0.33168(17) 0.68872(17) 0.0890(9) Uani 0.7441(13) 1 d . . P A 1
H50A H 0.742458 0.316922 0.662405 0.134 Uiso 0.7441(13) 1 calc GR . P A 1
H50B H 0.622424 0.343414 0.669068 0.134 Uiso 0.7441(13) 1 calc GR . P A 1
H50C H 0.689328 0.298974 0.715014 0.134 Uiso 0.7441(13) 1 calc GR . P A 1
C50A C 0.925(2) 0.6118(11) 0.9205(6) 0.136(7) Uani 0.2559(13) 1 d . . P A 2
H50D H 0.849497 0.626282 0.922632 0.204 Uiso 0.2559(13) 1 calc GR . P A 2
H50E H 0.975361 0.647160 0.920719 0.204 Uiso 0.2559(13) 1 calc GR . P A 2
H50F H 0.952604 0.585398 0.952016 0.204 Uiso 0.2559(13) 1 calc GR . P A 2
C51 C 0.82058(19) 0.48882(12) 0.78547(9) 0.0758(6) Uani 1 1 d . . . . .
H51A H 0.806422 0.446417 0.796980 0.091 Uiso 0.7441(13) 1 calc R . P A 1
H51B H 0.900454 0.498082 0.799648 0.091 Uiso 0.7441(13) 1 calc R . P A 1
H51C H 0.840008 0.479192 0.825102 0.091 Uiso 0.2559(13) 1 calc R . P A 2
H51D H 0.869566 0.463703 0.766159 0.091 Uiso 0.2559(13) 1 calc R . P A 2
C52 C 0.7504(3) 0.53177(16) 0.81293(12) 0.0744(7) Uani 0.7441(13) 1 d . . P A 1
C52A C 0.6889(6) 0.4692(3) 0.7632(3) 0.0648(18) Uani 0.2559(13) 1 d D . P A 2
C53 C 0.7994(3) 0.5750(2) 0.85177(14) 0.0886(9) Uani 0.7441(13) 1 d . . P A 1
C53A C 0.6713(7) 0.4192(4) 0.7265(3) 0.069(2) Uani 0.2559(13) 1 d D . P A 2
C54 C 0.7304(3) 0.6166(2) 0.87753(14) 0.1000(11) Uani 0.7441(13) 1 d . . P A 1
H54 H 0.765161 0.645608 0.903799 0.120 Uiso 0.7441(13) 1 calc R . P A 1
C54A C 0.5606(7) 0.3975(4) 0.7014(4) 0.071(2) Uani 0.2559(13) 1 d . . P A 2
H54A H 0.552346 0.363254 0.677256 0.085 Uiso 0.2559(13) 1 calc R . P A 2
C55 C 0.6150(3) 0.61446(19) 0.86421(14) 0.0890(9) Uani 0.7441(13) 1 d . . P A 1
H55 H 0.572228 0.642556 0.881374 0.107 Uiso 0.7441(13) 1 calc R . P A 1
C55A C 0.4655(10) 0.4285(4) 0.7137(4) 0.074(2) Uani 0.2559(13) 1 d D . P A 2
H55A H 0.391798 0.416389 0.697484 0.088 Uiso 0.2559(13) 1 calc R . P A 2
C56 C 0.5567(6) 0.5710(3) 0.8250(2) 0.0712(14) Uani 0.7441(13) 1 d . . P A 1
C56A C 0.4837(8) 0.4784(7) 0.7513(6) 0.037(2) Uani 0.2559(13) 1 d D . P A 2
C57 C 0.4382(6) 0.5698(2) 0.8095(2) 0.0664(12) Uani 0.7441(13) 1 d . . P A 1
H57 H 0.395898 0.599419 0.825148 0.080 Uiso 0.7441(13) 1 calc R . P A 1
C57A C 0.396(2) 0.5184(12) 0.7614(12) 0.063(6) Uani 0.2559(13) 1 d D . P A 2
H57A H 0.327386 0.510255 0.737605 0.075 Uiso 0.2559(13) 1 calc R . P A 2
C58 C 0.3769(7) 0.5252(4) 0.7704(4) 0.0627(13) Uani 0.7441(13) 1 d . . P A 1
C58A C 0.3874(12) 0.5627(8) 0.7949(6) 0.056(3) Uani 0.2559(13) 1 d . . P A 2
C59 C 0.2606(2) 0.52574(12) 0.75202(11) 0.0636(6) Uani 0.7441(13) 1 d . . P A 1
C59A C 0.2897(7) 0.5987(4) 0.8043(4) 0.071(2) Uani 0.2559(13) 1 d . . P A 2
C60 C 0.2147(2) 0.47710(13) 0.71828(13) 0.0668(7) Uani 0.7441(13) 1 d . . P A 1
C60A C 0.3074(9) 0.6447(6) 0.8445(5) 0.082(3) Uani 0.2559(13) 1 d . . P A 2
C61 C 0.2841(2) 0.43001(13) 0.69962(13) 0.0699(7) Uani 0.7441(13) 1 d . . P A 1
H61 H 0.249820 0.397724 0.676854 0.084 Uiso 0.7441(13) 1 calc R . P A 1
C61A C 0.4132(10) 0.6587(5) 0.8758(4) 0.091(3) Uani 0.2559(13) 1 d . . P A 2
H61A H 0.419176 0.689213 0.903612 0.110 Uiso 0.2559(13) 1 calc R . P A 2
C62 C 0.3976(3) 0.43167(14) 0.71439(14) 0.0676(8) Uani 0.7441(13) 1 d . . P A 1
H62 H 0.442876 0.401073 0.701892 0.081 Uiso 0.7441(13) 1 calc R . P A 1
C62A C 0.5100(9) 0.6280(5) 0.8662(4) 0.081(2) Uani 0.2559(13) 1 d . . P A 2
H62A H 0.581678 0.638951 0.886092 0.097 Uiso 0.2559(13) 1 calc R . P A 2
C63 C 0.4477(5) 0.4806(3) 0.7493(3) 0.0597(13) Uani 0.7441(13) 1 d . . P A 1
C63A C 0.4986(14) 0.5793(7) 0.8254(6) 0.066(3) Uani 0.2559(13) 1 d . . P A 2
C64 C 0.5688(5) 0.4818(3) 0.7645(3) 0.0649(13) Uani 0.7441(13) 1 d . . P A 1
H64 H 0.610965 0.450905 0.750277 0.078 Uiso 0.7441(13) 1 calc R . P A 1
C64A C 0.6016(16) 0.5484(7) 0.8156(5) 0.065(4) Uani 0.2559(13) 1 d D . P A 2
H64A H 0.672850 0.560021 0.835437 0.078 Uiso 0.2559(13) 1 calc R . P A 2
C65 C 0.6271(6) 0.5270(3) 0.7996(2) 0.0675(13) Uani 0.7441(13) 1 d . . P A 1
C65A C 0.5918(9) 0.5007(7) 0.7756(7) 0.054(4) Uani 0.2559(13) 1 d D . P A 2
C66 C 0.9699(5) 0.6236(5) 0.9017(4) 0.175(4) Uani 0.7441(13) 1 d . . P A 1
H66A H 0.954941 0.664547 0.885611 0.262 Uiso 0.7441(13) 1 calc GR . P A 1
H66B H 1.049591 0.613793 0.904133 0.262 Uiso 0.7441(13) 1 calc GR . P A 1
H66C H 0.950707 0.622959 0.938497 0.262 Uiso 0.7441(13) 1 calc GR . P A 1
C66A C 0.7798(17) 0.3268(8) 0.7310(9) 0.151(8) Uani 0.2559(13) 1 d . . P A 2
H66D H 0.814009 0.302224 0.705208 0.227 Uiso 0.2559(13) 1 calc GR . P A 2
H66E H 0.707500 0.308734 0.734864 0.227 Uiso 0.2559(13) 1 calc GR . P A 2
H66F H 0.829503 0.327237 0.766871 0.227 Uiso 0.2559(13) 1 calc GR . P A 2
C67 C 0.0482(7) 0.4192(5) 0.6890(5) 0.138(4) Uani 0.7441(13) 1 d . . P A 1
H67A H 0.078148 0.399153 0.659215 0.207 Uiso 0.7441(13) 1 calc GR . P A 1
H67B H -0.033139 0.424229 0.678157 0.207 Uiso 0.7441(13) 1 calc GR . P A 1
H67C H 0.064358 0.393952 0.722152 0.207 Uiso 0.7441(13) 1 calc GR . P A 1
C67A C 0.215(2) 0.7331(10) 0.8888(13) 0.146(10) Uani 0.2559(13) 1 d . . P A 2
H67D H 0.237314 0.769791 0.870360 0.219 Uiso 0.2559(13) 1 calc GR . P A 2
H67E H 0.270793 0.725097 0.921974 0.219 Uiso 0.2559(13) 1 calc GR . P A 2
H67F H 0.141647 0.739767 0.898899 0.219 Uiso 0.2559(13) 1 calc GR . P A 2
C68 C 0.18058(19) 0.57658(11) 0.77117(10) 0.0736(5) Uani 1 1 d . . . . .
H68A H 0.102563 0.567729 0.753152 0.088 Uiso 0.7441(13) 1 calc R . P A 1
H68B H 0.183858 0.572259 0.811235 0.088 Uiso 0.7441(13) 1 calc R . P A 1
H68C H 0.119278 0.597268 0.785759 0.088 Uiso 0.2559(13) 1 calc R . P A 2
H68D H 0.174487 0.532143 0.778616 0.088 Uiso 0.2559(13) 1 calc R . P A 2
C69 C 0.4546(6) 0.5473(3) 0.5476(3) 0.143(2) Uani 0.670(6) 1 d D U P B 1
H69A H 0.396752 0.574064 0.527252 0.214 Uiso 0.670(6) 1 calc GR . P B 1
H69B H 0.432387 0.504297 0.541206 0.214 Uiso 0.670(6) 1 calc GR . P B 1
H69C H 0.525898 0.554481 0.535150 0.214 Uiso 0.670(6) 1 calc GR . P B 1
C70 C 0.4685(5) 0.5616(3) 0.6091(2) 0.1122(18) Uani 0.670(6) 1 d D U P B 1
H70A H 0.526438 0.534222 0.629655 0.135 Uiso 0.670(6) 1 calc R . P B 1
H70B H 0.396915 0.553339 0.621830 0.135 Uiso 0.670(6) 1 calc R . P B 1
C71 C 0.5032(5) 0.6301(3) 0.6213(3) 0.1111(17) Uani 0.670(6) 1 d D U P B 1
H71A H 0.572857 0.637957 0.606723 0.133 Uiso 0.670(6) 1 calc R . P B 1
H71B H 0.443965 0.656661 0.600773 0.133 Uiso 0.670(6) 1 calc R . P B 1
C72 C 0.5226(5) 0.6492(3) 0.6806(2) 0.1169(17) Uani 0.670(6) 1 d D U P B 1
H72A H 0.583736 0.623867 0.701188 0.140 Uiso 0.670(6) 1 calc R . P B 1
H72B H 0.453825 0.640585 0.695742 0.140 Uiso 0.670(6) 1 calc R . P B 1
C73 C 0.5529(6) 0.7167(3) 0.6903(3) 0.1193(19) Uani 0.670(6) 1 d D U P B 1
H73A H 0.496599 0.742435 0.666589 0.143 Uiso 0.670(6) 1 calc R . P B 1
H73B H 0.626844 0.724618 0.679897 0.143 Uiso 0.670(6) 1 calc R . P B 1
C74 C 0.5571(8) 0.7347(5) 0.7501(3) 0.162(3) Uani 0.670(6) 1 d D U P B 1
H74A H 0.580560 0.777718 0.755353 0.242 Uiso 0.670(6) 1 calc GR . P B 1
H74B H 0.610937 0.708407 0.773720 0.242 Uiso 0.670(6) 1 calc GR . P B 1
H74C H 0.482630 0.729662 0.759742 0.242 Uiso 0.670(6) 1 calc GR . P B 1
C75 C 0.2610(7) 1.0353(3) 0.4870(3) 0.229(3) Uani 1 1 d . . . . .
H75A H 0.250636 1.020301 0.449082 0.343 Uiso 1 1 calc GR . . . .
H75B H 0.302624 1.004783 0.511596 0.343 Uiso 1 1 calc GR . . . .
H75C H 0.303213 1.073959 0.489827 0.343 Uiso 1 1 calc GR . . . .
C76 C 0.1427(5) 1.0466(3) 0.5036(2) 0.169(2) Uani 1 1 d . . . . .
H76A H 0.154560 1.054364 0.543660 0.203 Uiso 1 1 calc R . . . .
H76B H 0.110446 1.084526 0.485107 0.203 Uiso 1 1 calc R . . . .
C77 C 0.0565(5) 0.9955(2) 0.4905(2) 0.1622(18) Uani 1 1 d . . . . .
H77A H 0.090649 0.957079 0.507103 0.195 Uiso 1 1 calc R . . . .
H77B H 0.041398 0.989538 0.450201 0.195 Uiso 1 1 calc R . . . .
C69A C 0.4469(18) 0.5241(7) 0.5873(10) 0.176(6) Uani 0.330(6) 1 d D U P B 2
H69D H 0.405568 0.515828 0.550252 0.264 Uiso 0.330(6) 1 calc GR . P B 2
H69E H 0.401033 0.511962 0.614370 0.264 Uiso 0.330(6) 1 calc GR . P B 2
H69F H 0.516859 0.500470 0.593389 0.264 Uiso 0.330(6) 1 calc GR . P B 2
C70A C 0.4739(12) 0.5931(7) 0.5933(5) 0.116(3) Uani 0.330(6) 1 d D U P B 2
H70C H 0.407750 0.616787 0.575350 0.139 Uiso 0.330(6) 1 calc R . P B 2
H70D H 0.536672 0.602503 0.573875 0.139 Uiso 0.330(6) 1 calc R . P B 2
C71A C 0.5060(11) 0.6139(5) 0.6537(5) 0.114(3) Uani 0.330(6) 1 d D U P B 2
H71C H 0.439998 0.609640 0.671948 0.136 Uiso 0.330(6) 1 calc R . P B 2
H71D H 0.565964 0.586831 0.672983 0.136 Uiso 0.330(6) 1 calc R . P B 2
C72A C 0.5467(12) 0.6806(6) 0.6584(5) 0.126(3) Uani 0.330(6) 1 d D U P B 2
H72C H 0.488549 0.707485 0.637410 0.152 Uiso 0.330(6) 1 calc R . P B 2
H72D H 0.615460 0.684414 0.642281 0.152 Uiso 0.330(6) 1 calc R . P B 2
C73A C 0.5719(17) 0.7020(6) 0.7193(7) 0.144(4) Uani 0.330(6) 1 d D U P B 2
H73C H 0.650017 0.691808 0.736182 0.173 Uiso 0.330(6) 1 calc R . P B 2
H73D H 0.520404 0.681804 0.740695 0.173 Uiso 0.330(6) 1 calc R . P B 2
C74A C 0.5535(16) 0.7744(7) 0.7181(10) 0.181(6) Uani 0.330(6) 1 d D U P B 2
H74D H 0.597432 0.793132 0.692840 0.271 Uiso 0.330(6) 1 calc GR . P B 2
H74E H 0.577859 0.791151 0.755065 0.271 Uiso 0.330(6) 1 calc GR . P B 2
H74F H 0.473809 0.783524 0.705784 0.271 Uiso 0.330(6) 1 calc GR . P B 2

loop_
_atom_site_aniso_label
_atom_site_aniso_U_11
_atom_site_aniso_U_22
_atom_site_aniso_U_33
_atom_site_aniso_U_23
_atom_site_aniso_U_13
_atom_site_aniso_U_12
O1 0.119(5) 0.080(4) 0.0629(17) 0.001(2) 0.030(2) 0.010(3)
O1A 0.130(18) 0.080(12) 0.079(8) -0.009(7) 0.012(10) 0.012(10)
O2 0.077(2) 0.088(2) 0.0549(13) -0.0076(13) 0.0162(13) -0.0066(15)
O2A 0.059(6) 0.116(11) 0.107(16) -0.009(8) -0.018(8) -0.015(5)
O3 0.0765(19) 0.070(4) 0.087(3) -0.019(3) 0.0239(17) 0.012(2)
O3A 0.118(12) 0.098(15) 0.096(12) -0.015(10) 0.045(9) 0.010(9)
O4 0.069(3) 0.0696(18) 0.088(2) -0.0251(13) 0.022(2) 0.004(2)
O4A 0.078(8) 0.175(19) 0.094(9) -0.071(11) 0.015(7) 0.007(9)
O5 0.079(3) 0.089(3) 0.102(4) -0.035(3) 0.016(2) -0.016(2)
O5A 0.054(5) 0.119(8) 0.066(7) -0.029(6) 0.019(5) -0.008(5)
O6 0.087(3) 0.066(2) 0.084(3) 0.019(2) 0.0203(19) 0.0125(18)
O6A 0.090(13) 0.071(8) 0.068(6) -0.005(5) 0.009(9) -0.003(9)
O7 0.107(5) 0.190(6) 0.088(5) -0.035(3) -0.018(3) 0.007(4)
O7A 0.064(6) 0.041(5) 0.045(4) 0.000(3) 0.012(4) 0.005(4)
O8 0.068(3) 0.066(3) 0.107(5) 0.001(2) 0.013(3) 0.006(2)
O8A 0.050(4) 0.102(7) 0.087(6) -0.027(5) 0.007(4) 0.005(3)
C1A 0.086(6) 0.071(5) 0.069(5) 0.010(5) 0.029(4) 0.016(4)
C2 0.0833(18) 0.0716(17) 0.0597(16) 0.0053(13) 0.0224(13) 0.0113(13)
C2A 0.133(9) 0.074(6) 0.075(6) -0.019(5) 0.030(6) 0.005(5)
C2EA 0.0658(14) 0.0641(15) 0.0646(16) 0.0034(12) 0.0219(11) 0.0104(11)
C3 0.0931(19) 0.0767(18) 0.0607(16) -0.0092(14) 0.0164(14) 0.0059(14)
C3A 0.130(8) 0.060(5) 0.080(6) 0.000(5) 0.041(6) -0.001(5)
C4 0.0860(18) 0.0630(15) 0.0643(16) -0.0038(14) 0.0192(13) 0.0026(13)
C4A 0.075(6) 0.074(10) 0.073(11) 0.002(7) 0.031(7) 0.001(7)
C5 0.0672(19) 0.057(4) 0.063(3) -0.001(2) 0.018(2) 0.004(3)
C5A 0.074(8) 0.083(12) 0.061(7) -0.012(11) 0.014(5) 0.030(10)
C6 0.0642(18) 0.0564(19) 0.057(4) 0.003(2) 0.020(3) 0.0027(13)
C6A 0.050(6) 0.125(19) 0.031(9) 0.024(8) 0.011(6) 0.011(8)
C7 0.046(3) 0.060(2) 0.060(2) 0.0041(19) 0.0216(17) 0.0036(17)
C7A 0.060(4) 0.077(5) 0.074(5) 0.006(4) 0.022(3) 0.004(4)
C8 0.0510(12) 0.0582(13) 0.0614(14) -0.0048(11) 0.0145(10) 0.0044(9)
C8A 0.054(4) 0.076(5) 0.091(6) 0.018(5) 0.010(4) 0.004(3)
C9 0.0606(13) 0.0654(15) 0.0625(15) -0.0046(12) 0.0164(11) 0.0006(11)
C9A 0.067(5) 0.077(5) 0.079(6) 0.000(4) 0.005(4) -0.007(4)
C10 0.0702(15) 0.0669(16) 0.0702(17) -0.0156(13) 0.0157(12) -0.0005(12)
C10A 0.059(4) 0.065(5) 0.079(6) -0.003(5) 0.007(4) 0.003(3)
C11 0.0734(17) 0.0543(15) 0.0727(19) -0.0059(14) 0.0188(14) 0.0001(12)
C11A 0.051(4) 0.064(7) 0.023(7) 0.005(6) 0.004(6) 0.001(4)
C12 0.0582(16) 0.056(2) 0.050(3) 0.002(3) 0.014(2) 0.0097(13)
C12A 0.038(7) 0.077(11) 0.068(6) 0.024(7) 0.026(5) 0.003(5)
C13 0.0579(16) 0.0567(16) 0.058(4) 0.005(2) 0.017(3) 0.0044(11)
C13A 0.069(7) 0.059(7) 0.048(8) 0.004(6) 0.030(8) 0.013(4)
C14 0.059(2) 0.066(3) 0.057(3) -0.003(3) 0.0138(17) 0.012(2)
C14A 0.059(4) 0.073(5) 0.063(4) -0.004(4) 0.017(3) 0.012(3)
C15 0.119(4) 0.098(4) 0.063(2) -0.008(3) 0.024(2) -0.011(3)
C15A 0.191(19) 0.080(8) 0.102(10) -0.022(7) 0.009(11) -0.019(10)
C16 0.087(3) 0.154(5) 0.094(3) 0.024(4) -0.008(2) -0.024(3)
C16A 0.070(9) 0.076(10) 0.064(5) -0.011(6) 0.025(6) 0.024(7)
C17 0.0641(11) 0.0718(12) 0.0631(11) 0.0049(9) 0.0116(8) -0.0008(9)
C18 0.0613(13) 0.0544(13) 0.0588(14) -0.0009(11) 0.0138(10) 0.0016(10)
C18A 0.056(4) 0.065(4) 0.060(4) -0.007(3) 0.017(3) 0.009(3)
C19 0.0639(14) 0.0579(14) 0.0703(16) -0.0053(12) 0.0207(12) 0.0068(11)
C19A 0.053(4) 0.081(5) 0.067(5) -0.004(4) 0.008(3) -0.002(4)
C20 0.0732(17) 0.0667(16) 0.0850(19) -0.0248(14) 0.0176(14) -0.0016(12)
C20A 0.064(4) 0.088(6) 0.066(5) -0.020(4) 0.006(3) -0.013(4)
C21 0.0674(17) 0.0669(16) 0.0803(19) -0.0217(14) 0.0127(14) -0.0062(13)
C21A 0.063(4) 0.080(5) 0.068(5) -0.021(4) 0.018(3) 0.001(4)
C22 0.042(3) 0.0610(18) 0.062(2) -0.0078(15) 0.010(3) -0.002(2)
C22A 0.040(9) 0.066(8) 0.056(5) -0.010(5) 0.017(6) -0.011(5)
C23 0.054(2) 0.058(3) 0.061(2) -0.008(3) 0.0115(17) -0.0005(17)
C23A 0.030(7) 0.064(6) 0.065(7) -0.011(5) 0.007(5) 0.001(5)
C24 0.050(2) 0.0602(19) 0.0509(18) -0.0002(16) 0.0098(18) -0.0009(19)
C24A 0.055(5) 0.049(9) 0.055(7) -0.004(7) 0.017(4) 0.013(5)
C25 0.0594(13) 0.0575(13) 0.0528(13) -0.0030(10) 0.0145(10) -0.0005(10)
C25A 0.048(3) 0.067(4) 0.062(4) -0.005(3) 0.008(3) 0.000(3)
C26 0.0633(17) 0.0614(16) 0.0620(16) -0.0067(13) 0.0165(12) 0.0017(12)
C26A 0.058(4) 0.065(4) 0.071(5) -0.016(4) 0.004(3) 0.000(3)
C27 0.0712(16) 0.0690(16) 0.0638(15) -0.0174(13) 0.0176(12) -0.0015(12)
C27A 0.071(5) 0.075(5) 0.083(6) -0.028(4) 0.009(4) -0.007(4)
C28 0.0611(14) 0.0704(15) 0.0623(15) -0.0156(12) 0.0102(11) -0.0057(11)
C28A 0.062(5) 0.074(5) 0.092(6) -0.018(5) 0.008(4) 0.005(4)
C29 0.051(3) 0.0608(17) 0.0549(17) -0.0038(14) 0.017(2) -0.001(2)
C29A 0.021(5) 0.064(5) 0.069(6) -0.015(4) 0.009(5) 0.006(5)
C30 0.053(3) 0.066(3) 0.050(2) -0.003(2) 0.0118(17) -0.0049(17)
C30A 0.076(11) 0.049(6) 0.051(7) -0.016(4) 0.011(6) -0.008(5)
C31 0.056(3) 0.054(3) 0.048(3) -0.0040(19) 0.012(2) 0.001(2)
C31A 0.069(8) 0.074(9) 0.037(6) -0.016(5) 0.020(5) 0.013(6)
C32 0.094(3) 0.078(3) 0.107(3) -0.035(3) 0.027(2) 0.0111(19)
C32A 0.047(5) 0.105(9) 0.146(12) -0.050(10) 0.025(6) 0.001(6)
C33 0.091(2) 0.0700(18) 0.0766(19) -0.0145(14) 0.0213(15) 0.0120(14)
C33A 0.044(5) 0.136(14) 0.25(2) -0.157(16) 0.005(7) -0.002(6)
C34 0.0611(10) 0.0607(10) 0.0644(11) -0.0046(9) 0.0144(8) 0.0005(8)
C35 0.0538(12) 0.0625(14) 0.0603(14) -0.0077(12) 0.0110(10) 0.0035(10)
C35A 0.048(3) 0.064(4) 0.064(4) -0.008(3) 0.014(3) -0.001(3)
C36 0.0613(14) 0.0628(16) 0.0686(17) -0.0073(14) 0.0097(12) 0.0017(12)
C36A 0.059(4) 0.060(4) 0.063(4) -0.005(3) 0.008(3) -0.001(3)
C37 0.0701(16) 0.0717(17) 0.0681(17) -0.0176(14) 0.0068(12) -0.0016(12)
C37A 0.078(5) 0.065(5) 0.069(5) -0.014(4) 0.018(4) 0.000(4)
C38 0.0669(15) 0.0830(19) 0.0614(17) -0.0128(16) 0.0069(12) 0.0066(13)
C38A 0.084(5) 0.061(5) 0.073(6) 0.001(4) 0.019(4) 0.000(4)
C39 0.0531(17) 0.065(4) 0.062(4) -0.003(3) 0.014(3) 0.005(2)
C39A 0.056(5) 0.042(7) 0.040(7) 0.006(5) 0.022(5) -0.008(5)
C40 0.052(3) 0.087(6) 0.053(2) 0.001(3) 0.0121(17) 0.009(3)
C40A 0.053(6) 0.042(8) 0.053(7) -0.009(6) 0.002(4) -0.006(5)
C41 0.0556(17) 0.072(3) 0.054(4) 0.011(4) 0.019(3) 0.0120(14)
C41A 0.049(5) 0.071(7) 0.048(8) 0.011(10) 0.003(8) -0.007(4)
C42 0.0569(13) 0.0773(17) 0.0617(15) 0.0081(13) 0.0149(11) 0.0126(12)
C42A 0.048(4) 0.056(10) 0.055(10) 0.007(6) 0.015(6) -0.004(6)
C43 0.0643(15) 0.0641(18) 0.077(2) 0.0109(16) 0.0198(13) 0.0070(13)
C43A 0.062(4) 0.083(5) 0.063(5) -0.006(4) 0.005(3) -0.002(4)
C44 0.0685(15) 0.0696(16) 0.0679(16) -0.0020(13) 0.0147(12) 0.0002(12)
C44A 0.063(4) 0.101(6) 0.064(5) -0.016(4) 0.007(3) -0.012(4)
C45 0.0713(16) 0.0683(17) 0.0591(15) -0.0034(14) 0.0136(12) 0.0022(13)
C45A 0.056(4) 0.094(6) 0.065(5) 0.002(5) 0.010(4) -0.001(4)
C46 0.059(2) 0.062(2) 0.052(3) 0.007(2) 0.021(2) 0.0027(18)
C46A 0.056(4) 0.085(5) 0.062(5) -0.005(4) 0.007(3) -0.001(3)
C47 0.058(2) 0.061(3) 0.0568(19) -0.006(2) 0.0151(14) -0.004(2)
C47A 0.056(9) 0.076(12) 0.065(7) -0.005(9) 0.019(6) 0.003(7)
C48 0.052(2) 0.069(3) 0.051(3) -0.003(3) 0.010(2) 0.0093(17)
C48A 0.059(5) 0.075(7) 0.032(9) 0.022(8) 0.025(7) 0.009(4)
C49 0.146(6) 0.080(3) 0.106(4) -0.010(3) 0.002(4) -0.026(3)
C49A 0.084(5) 0.076(5) 0.066(5) -0.008(4) 0.017(4) 0.003(4)
C50 0.094(2) 0.077(2) 0.098(2) 0.0107(19) 0.0212(19) -0.0079(17)
C50A 0.154(16) 0.191(16) 0.060(7) -0.007(8) 0.012(8) -0.084(14)
C51 0.0695(12) 0.0906(15) 0.0654(12) 0.0107(11) 0.0065(9) 0.0063(10)
C52 0.0722(17) 0.101(2) 0.0517(14) 0.0055(14) 0.0147(12) 0.0011(14)
C52A 0.067(4) 0.075(5) 0.054(4) 0.014(4) 0.014(3) 0.006(3)
C53 0.079(2) 0.132(3) 0.0580(17) -0.0072(18) 0.0196(15) -0.0029(19)
C53A 0.071(5) 0.065(4) 0.076(5) 0.009(4) 0.030(4) 0.005(4)
C54 0.086(2) 0.150(3) 0.0647(18) -0.031(2) 0.0148(15) -0.014(2)
C54A 0.078(5) 0.070(5) 0.067(5) -0.002(4) 0.017(4) -0.002(4)
C55 0.089(2) 0.115(3) 0.0660(18) -0.0194(18) 0.0237(15) 0.0029(18)
C55A 0.084(6) 0.077(6) 0.058(5) 0.004(4) 0.007(5) -0.014(5)
C56 0.071(4) 0.090(4) 0.054(2) 0.003(2) 0.017(3) -0.001(3)
C56A 0.009(5) 0.050(4) 0.049(4) -0.005(3) 0.001(4) 0.006(4)
C57 0.072(4) 0.076(3) 0.054(4) 0.000(2) 0.018(3) 0.008(4)
C57A 0.033(5) 0.107(12) 0.058(9) 0.027(8) 0.034(4) 0.025(5)
C58 0.060(4) 0.073(3) 0.064(3) 0.014(2) 0.033(2) 0.012(2)
C58A 0.062(8) 0.065(6) 0.040(6) 0.004(5) 0.007(5) -0.002(6)
C59 0.0660(15) 0.0637(14) 0.0661(15) 0.0126(12) 0.0257(12) 0.0081(11)
C59A 0.066(4) 0.080(5) 0.069(5) 0.003(4) 0.016(4) 0.000(4)
C60 0.0622(15) 0.0632(15) 0.0773(17) 0.0067(13) 0.0189(12) 0.0052(11)
C60A 0.063(5) 0.105(7) 0.085(6) 0.009(6) 0.030(5) 0.009(5)
C61 0.0714(16) 0.0594(14) 0.0825(18) 0.0009(13) 0.0233(13) 0.0039(12)
C61A 0.108(8) 0.090(6) 0.082(6) -0.018(5) 0.031(5) -0.001(5)
C62 0.0680(18) 0.0600(16) 0.0786(19) 0.0053(13) 0.0233(16) 0.0045(15)
C62A 0.090(6) 0.087(6) 0.066(5) -0.007(5) 0.013(4) -0.008(5)
C63 0.045(3) 0.072(2) 0.064(2) 0.0166(16) 0.017(2) 0.011(2)
C63A 0.050(9) 0.087(7) 0.061(7) 0.010(5) 0.012(7) 0.000(8)
C64 0.070(4) 0.066(3) 0.062(3) 0.005(2) 0.020(3) 0.004(2)
C64A 0.068(13) 0.081(13) 0.043(9) 0.002(8) 0.004(6) -0.025(9)
C65 0.075(3) 0.083(4) 0.047(3) 0.006(2) 0.016(2) 0.007(2)
C65A 0.044(6) 0.069(11) 0.044(9) 0.010(8) -0.005(5) -0.006(6)
C66 0.092(3) 0.295(11) 0.138(6) -0.107(7) 0.025(3) -0.051(5)
C66A 0.183(17) 0.108(10) 0.183(18) 0.061(12) 0.090(14) 0.076(11)
C67 0.075(4) 0.101(5) 0.227(10) -0.032(5) -0.003(5) -0.017(3)
C67A 0.145(16) 0.121(17) 0.18(2) -0.050(16) 0.062(16) -0.001(14)
C68 0.0746(12) 0.0756(13) 0.0757(13) 0.0079(10) 0.0271(10) 0.0077(10)
C69 0.151(5) 0.129(5) 0.153(5) 0.026(4) 0.043(4) -0.024(4)
C70 0.105(3) 0.113(4) 0.125(4) 0.033(3) 0.039(3) 0.014(3)
C71 0.099(3) 0.122(4) 0.118(4) 0.041(3) 0.035(3) 0.001(3)
C72 0.119(3) 0.121(4) 0.119(4) 0.037(3) 0.044(3) 0.002(3)
C73 0.118(3) 0.129(4) 0.112(4) 0.017(4) 0.023(3) -0.003(3)
C74 0.181(6) 0.187(7) 0.118(5) 0.028(5) 0.033(4) 0.012(5)
C75 0.310(10) 0.240(7) 0.154(5) 0.027(5) 0.085(6) -0.060(6)
C76 0.221(6) 0.157(4) 0.123(3) 0.020(3) 0.012(4) -0.036(4)
C77 0.220(6) 0.143(3) 0.125(3) 0.018(3) 0.033(3) 0.035(4)
C69A 0.193(12) 0.164(12) 0.169(12) -0.012(10) 0.029(10) -0.020(10)
C70A 0.129(6) 0.110(6) 0.116(6) 0.015(6) 0.037(5) 0.006(6)
C71A 0.123(5) 0.114(6) 0.106(6) 0.030(5) 0.027(5) -0.002(5)
C72A 0.133(6) 0.131(6) 0.114(6) 0.028(5) 0.021(5) -0.018(5)
C73A 0.154(7) 0.147(7) 0.130(7) 0.014(7) 0.024(6) -0.025(6)
C74A 0.182(11) 0.185(12) 0.172(12) 0.009(11) 0.026(10) 0.000(10)

loop_
_atom_type_symbol
_atom_type_description
_atom_type_scat_dispersion_real
_atom_type_scat_dispersion_imag
_atom_type_scat_source
C C 0.0181 0.0091 'International Tables Vol C Tables 4.2.6.8 and 6.1.1.4'
H H 0.0000 0.0000 'International Tables Vol C Tables 4.2.6.8 and 6.1.1.4'
O O 0.0492 0.0322 'International Tables Vol C Tables 4.2.6.8 and 6.1.1.4'

loop_
_geom_angle_atom_site_label_1
_geom_angle_atom_site_label_2
_geom_angle_atom_site_label_3
_geom_angle
_geom_angle_site_symmetry_1
_geom_angle_site_symmetry_3
_geom_angle_publ_flag
C2 O1 C15 118.1(6) . . ?
C1A O1A C15A 120(3) . . ?
C16 O2 C9 115.0(4) . . ?
C16A O2A C8A 108(2) . . ?
C19 O3 C32 119.0(8) . . ?
C60A O3A C67A 123(3) . . ?
C26 O4 C33 118.6(6) . . ?
C66A O4A C53A 116(2) . . ?
C36 O5 C49 125.0(7) . . ?
C45A O5A C50A 117(2) . . ?
C43 O6 C50 119.6(5) . . ?
C36A O6A C49A 116.2(18) . . ?
C53 O7 C66 130.8(9) . . ?
C26A O7A C33A 110.3(14) . . ?
C67 O8 C60 116.8(6) . . ?
C19A O8A C32A 114.4(8) . . ?
O1A C1A C2A 123.5(17) . . ?
O1A C1A C14A 115.6(17) . . ?
C2A C1A C14A 120.9(10) . . ?
O1 C2 C3 121.9(5) . . ?
C2EA C2 O1 116.0(5) . . ?
C2EA C2 C3 122.0(3) . . ?
C3A C2A C1A 120.9(9) . . ?
C2 C2EA C14 117.9(3) . . ?
C2 C2EA C68 120.4(2) . . ?
C14 C2EA C68 121.6(3) . . ?
C4 C3 C2 120.9(3) . . ?
C2A C3A C4A 120.9(11) . . ?
C3 C4 C5 120.9(4) . . ?
C5A C4A C3A 118.8(15) . . ?
C5A C4A C13A 122.8(12) . . ?
C13A C4A C3A 118.4(16) . . ?
C4 C5 C14 117.0(5) . . ?
C6 C5 C4 122.5(5) . . ?
C6 C5 C14 120.6(5) . . ?
C4A C5A C6A 123.5(12) . . ?
C5 C6 C7 124.5(5) . . ?
C5A C6A C7A 127.4(14) . . ?
C5A C6A C11A 115.6(12) . . ?
C7A C6A C11A 117.0(15) . . ?
C6 C7 C12 115.5(6) . . ?
C8 C7 C6 124.3(5) . . ?
C8 C7 C12 119.9(5) . . ?
C6A C7A C68 123.5(9) . . ?
C8A C7A C6A 119.4(10) . . ?
C8A C7A C68 117.1(7) . . ?
C7 C8 C17 120.5(3) . . ?
C9 C8 C7 118.1(3) . . ?
C9 C8 C17 121.3(2) . . ?
C7A C8A O2A 109.2(14) . . ?
C7A C8A C9A 123.4(8) . . ?
C9A C8A O2A 127.4(14) . . ?
O2 C9 C10 118.1(3) . . ?
C8 C9 O2 119.8(3) . . ?
C8 C9 C10 122.1(3) . . ?
C8A C9A C10A 120.8(9) . . ?
C11 C10 C9 120.3(3) . . ?
C9A C10A C11A 117.4(10) . . ?
C10 C11 C12 120.6(4) . . ?
C10A C11A C6A 121.7(14) . . ?
C12A C11A C6A 116.9(17) . . ?
C12A C11A C10A 120.6(14) . . ?
C11 C12 C7 119.0(5) . . ?
C11 C12 C13 121.6(6) . . ?
C13 C12 C7 119.4(6) . . ?
C13A C12A C11A 127.4(19) . . ?
C14 C13 C12 124.6(6) . . ?
C12A C13A C4A 112.5(13) . . ?
C12A C13A C14A 124.6(13) . . ?
C14A C13A C4A 122.4(16) . . ?
C2EA C14 C5 121.3(5) . . ?
C13 C14 C2EA 123.6(5) . . ?
C13 C14 C5 115.0(5) . . ?
C1A C14A C17 126.7(7) . . ?
C13A C14A C1A 116.4(10) . . ?
C13A C14A C17 116.7(9) . . ?
C18 C17 C8 114.84(18) . . ?
C18A C17 C14A 124.8(4) . . ?
C19 C18 C17 118.4(2) . . ?
C19 C18 C31 117.4(3) . . ?
C31 C18 C17 124.2(3) . . ?
C17 C18A C19A 118.2(6) . . ?
C17 C18A C31A 121.6(8) . . ?
C19A C18A C31A 120.1(8) . . ?
O3 C19 C18 116.7(5) . . ?
O3 C19 C20 120.9(5) . . ?
C18 C19 C20 122.4(2) . . ?
C18A C19A O8A 115.2(7) . . ?
C18A C19A C20A 122.7(7) . . ?
C20A C19A O8A 122.2(8) . . ?
C21 C20 C19 120.1(3) . . ?
C21A C20A C19A 119.6(7) . . ?
C20 C21 C22 120.8(3) . . ?
C20A C21A C22A 121.6(10) . . ?
C21 C22 C31 118.8(5) . . ?
C23 C22 C21 121.0(5) . . ?
C23 C22 C31 120.1(4) . . ?
C21A C22A C31A 118.5(13) . . ?
C23A C22A C21A 121.6(15) . . ?
C23A C22A C31A 119.9(10) . . ?
C22 C23 C24 123.2(5) . . ?
C22A C23A C24A 122.2(10) . . ?
C23 C24 C25 123.5(4) . . ?
C23 C24 C29 116.6(5) . . ?
C29 C24 C25 119.9(5) . . ?
C23A C24A C25A 123.5(11) . . ?
C23A C24A C29A 117.8(10) . . ?
C29A C24A C25A 118.5(10) . . ?
C24 C25 C34 119.8(3) . . ?
C26 C25 C24 117.8(3) . . ?
C26 C25 C34 122.4(2) . . ?
C24A C25A C26A 118.6(7) . . ?
C24A C25A C34 123.9(7) . . ?
C26A C25A C34 117.4(5) . . ?
O4 C26 C27 118.9(5) . . ?
C25 C26 O4 118.2(5) . . ?
C25 C26 C27 122.8(3) . . ?
C25A C26A O7A 112.8(9) . . ?
C27A C26A O7A 124.6(9) . . ?
C27A C26A C25A 120.9(7) . . ?
C28 C27 C26 119.7(3) . . ?
C28A C27A C26A 121.7(8) . . ?
C27 C28 C29 121.4(3) . . ?
C27A C28A C29A 117.6(8) . . ?
C28 C29 C24 118.2(5) . . ?
C30 C29 C24 120.6(5) . . ?
C30 C29 C28 121.2(5) . . ?
C24A C29A C28A 122.5(10) . . ?
C30A C29A C24A 120.3(11) . . ?
C30A C29A C28A 116.9(12) . . ?
C31 C30 C29 121.5(5) . . ?
C29A C30A C31A 123.8(15) . . ?
C18 C31 C22 120.4(5) . . ?
C30 C31 C18 122.0(6) . . ?
C30 C31 C22 117.6(4) . . ?
C18A C31A C22A 117.3(12) . . ?
C30A C31A C18A 127.2(14) . . ?
C30A C31A C22A 115.5(14) . . ?
C25 C34 C35 119.54(18) . . ?
C35A C34 C25A 108.8(4) . . ?
C36 C35 C34 120.6(2) . . ?
C36 C35 C48 118.7(3) . . ?
C48 C35 C34 120.7(3) . . ?
C36A C35A C34 117.7(6) . . ?
C36A C35A C40A 118.4(8) . . ?
C40A C35A C34 123.4(7) . . ?
O5 C36 C35 119.8(4) . . ?
O5 C36 C37 118.7(4) . . ?
C35 C36 C37 121.4(3) . . ?
O6A C36A C37A 120.2(13) . . ?
C35A C36A O6A 118.3(13) . . ?
C35A C36A C37A 121.5(7) . . ?
C38 C37 C36 120.6(3) . . ?
C38A C37A C36A 120.2(7) . . ?
C37 C38 C39 120.2(4) . . ?
C37A C38A C39A 119.7(9) . . ?
C38 C39 C48 120.0(6) . . ?
C40 C39 C38 120.0(6) . . ?
C40 C39 C48 120.0(6) . . ?
C38A C39A C40A 120.1(11) . . ?
C48A C39A C38A 123.5(14) . . ?
C48A C39A C40A 116.4(15) . . ?
C39 C40 C41 124.1(6) . . ?
C35A C40A C39A 119.7(11) . . ?
C41A C40A C35A 122.3(12) . . ?
C41A C40A C39A 117.9(11) . . ?
C40 C41 C46 114.5(7) . . ?
C42 C41 C40 125.5(6) . . ?
C42 C41 C46 120.0(7) . . ?
C42A C41A C40A 121.7(14) . . ?
C41 C42 C51 119.8(4) . . ?
C43 C42 C41 118.4(4) . . ?
C43 C42 C51 121.8(3) . . ?
C41A C42A C43A 122.6(15) . . ?
C41A C42A C47A 123.7(19) . . ?
C47A C42A C43A 113.7(16) . . ?
O6 C43 C42 116.1(4) . . ?
O6 C43 C44 120.7(4) . . ?
C42 C43 C44 123.1(3) . . ?
C44A C43A C42A 122.5(10) . . ?
C45 C44 C43 119.3(3) . . ?
C43A C44A C45A 120.7(8) . . ?
C44 C45 C46 120.3(4) . . ?
O5A C45A C44A 118.6(13) . . ?
O5A C45A C46A 114.0(14) . . ?
C46A C45A C44A 121.8(9) . . ?
C45 C46 C41 118.9(6) . . ?
C47 C46 C41 121.7(6) . . ?
C47 C46 C45 119.4(5) . . ?
C45A C46A C47A 116.8(11) . . ?
C45A C46A C51 123.1(7) . . ?
C47A C46A C51 119.6(11) . . ?
C46 C47 C48 122.8(5) . . ?
C42A C47A C46A 124.4(18) . . ?
C48A C47A C42A 110(2) . . ?
C48A C47A C46A 124.8(18) . . ?
C39 C48 C35 119.1(6) . . ?
C47 C48 C35 124.1(5) . . ?
C47 C48 C39 116.8(6) . . ?
C47A C48A C39A 130(2) . . ?
C46A C51 C52A 113.7(4) . . ?
C52 C51 C42 117.3(2) . . ?
C53 C52 C51 121.5(3) . . ?
C53 C52 C65 119.4(4) . . ?
C65 C52 C51 119.1(3) . . ?
C53A C52A C51 116.3(6) . . ?
C53A C52A C65A 117.9(8) . . ?
C65A C52A C51 125.7(7) . . ?
O7 C53 C52 122.5(5) . . ?
O7 C53 C54 116.7(6) . . ?
C52 C53 C54 120.8(3) . . ?
O4A C53A C54A 115.6(10) . . ?
C52A C53A O4A 121.0(11) . . ?
C52A C53A C54A 123.4(7) . . ?
C55 C54 C53 120.7(3) . . ?
C55A C54A C53A 118.5(8) . . ?
C54 C55 C56 122.4(4) . . ?
C54A C55A C56A 117.9(10) . . ?
C55 C56 C65 117.0(7) . . ?
C57 C56 C55 123.0(6) . . ?
C57 C56 C65 120.0(7) . . ?
C55A C56A C57A 123.2(16) . . ?
C55A C56A C65A 124.1(11) . . ?
C65A C56A C57A 111.9(16) . . ?
C56 C57 C58 123.9(5) . . ?
C58A C57A C56A 136(2) . . ?
C59 C58 C57 124.6(7) . . ?
C59 C58 C63 120.8(8) . . ?
C63 C58 C57 114.5(7) . . ?
C57A C58A C59A 131.4(14) . . ?
C57A C58A C63A 110(2) . . ?
C63A C58A C59A 118.5(17) . . ?
C58 C59 C68 122.5(4) . . ?
C60 C59 C58 117.2(4) . . ?
C60 C59 C68 120.2(2) . . ?
C58A C59A C68 113.3(9) . . ?
C60A C59A C58A 117.9(9) . . ?
C60A C59A C68 128.6(7) . . ?
O8 C60 C61 119.2(4) . . ?
C59 C60 O8 118.5(4) . . ?
C59 C60 C61 122.1(3) . . ?
C59A C60A O3A 116.0(18) . . ?
C59A C60A C61A 123.8(10) . . ?
C61A C60A O3A 120(2) . . ?
C62 C61 C60 120.7(3) . . ?
C62A C61A C60A 120.6(10) . . ?
C61 C62 C63 118.7(4) . . ?
C61A C62A C63A 119.0(11) . . ?
C62 C63 C58 119.9(6) . . ?
C62 C63 C64 118.0(5) . . ?
C64 C63 C58 122.0(7) . . ?
C58A C63A C64A 121.9(18) . . ?
C62A C63A C58A 120.2(17) . . ?
C62A C63A C64A 117.9(13) . . ?
C65 C64 C63 122.9(7) . . ?
C65A C64A C63A 118.6(13) . . ?
C52 C65 C56 119.5(7) . . ?
C64 C65 C52 124.2(5) . . ?
C64 C65 C56 116.4(8) . . ?
C56A C65A C52A 118.2(11) . . ?
C64A C65A C52A 121.6(14) . . ?
C64A C65A C56A 119.9(11) . . ?
C2EA C68 C59 116.25(19) . . ?
C59A C68 C7A 119.8(5) . . ?
C69 C70 C71 111.3(6) . . ?
C72 C71 C70 116.3(5) . . ?
C71 C72 C73 114.4(5) . . ?
C72 C73 C74 111.5(6) . . ?
C77 C76 C75 116.8(6) . . ?
C76 C77 C77 117.2(6) . 3_576 ?
C69A C70A C71A 113.1(13) . . ?
C72A C71A C70A 112.0(11) . . ?
C71A C72A C73A 111.4(11) . . ?
C72A C73A C74A 106.1(14) . . ?

loop_
_geom_bond_atom_site_label_1
_geom_bond_atom_site_label_2
_geom_bond_distance
_geom_bond_site_symmetry_2
_geom_bond_publ_flag
O1 C2 1.386(10) . ?
O1 C15 1.404(12) . ?
O1A C1A 1.33(4) . ?
O1A C15A 1.49(4) . ?
O2 C9 1.389(4) . ?
O2 C16 1.354(6) . ?
O2A C8A 1.51(4) . ?
O2A C16A 1.46(4) . ?
O3 C19 1.370(8) . ?
O3 C32 1.408(11) . ?
O3A C60A 1.42(2) . ?
O3A C67A 1.45(4) . ?
O4 C26 1.389(5) . ?
O4 C33 1.402(10) . ?
O4A C53A 1.39(2) . ?
O4A C66A 1.37(3) . ?
O5 C36 1.273(8) . ?
O5 C49 1.404(11) . ?
O5A C45A 1.17(3) . ?
O5A C50A 1.62(3) . ?
O6 C43 1.362(6) . ?
O6 C50 1.439(7) . ?
O6A C36A 1.40(2) . ?
O6A C49A 1.40(3) . ?
O7 C53 1.221(10) . ?
O7 C66 1.418(11) . ?
O7A C26A 1.44(2) . ?
O7A C33A 1.48(2) . ?
O8 C60 1.384(9) . ?
O8 C67 1.355(13) . ?
O8A C19A 1.413(12) . ?
O8A C32A 1.479(17) . ?
C1A C2A 1.407(14) . ?
C1A C14A 1.414(13) . ?
C2 C2EA 1.365(4) . ?
C2 C3 1.416(4) . ?
C2A C3A 1.338(15) . ?
C2EA C14 1.422(6) . ?
C2EA C68 1.486(4) . ?
C3 C4 1.356(4) . ?
C3A C4A 1.405(10) . ?
C4 C5 1.425(6) . ?
C4A C5A 1.378(10) . ?
C4A C13A 1.400(9) . ?
C5 C6 1.366(6) . ?
C5 C14 1.448(6) . ?
C5A C6A 1.394(10) . ?
C6 C7 1.416(8) . ?
C6A C7A 1.427(16) . ?
C6A C11A 1.452(14) . ?
C7 C8 1.414(7) . ?
C7 C12 1.436(8) . ?
C7A C8A 1.380(13) . ?
C7A C68 1.519(9) . ?
C8 C9 1.367(4) . ?
C8 C17 1.565(3) . ?
C8A C9A 1.380(14) . ?
C9 C10 1.416(4) . ?
C9A C10A 1.398(14) . ?
C10 C11 1.346(5) . ?
C10A C11A 1.44(2) . ?
C11 C12 1.401(7) . ?
C11A C12A 1.389(10) . ?
C12 C13 1.403(6) . ?
C12A C13A 1.385(10) . ?
C13 C14 1.401(6) . ?
C13A C14A 1.400(9) . ?
C14A C17 1.582(8) . ?
C17 C18 1.512(3) . ?
C17 C18A 1.338(7) . ?
C18 C19 1.374(4) . ?
C18 C31 1.432(4) . ?
C18A C19A 1.358(11) . ?
C18A C31A 1.449(17) . ?
C19 C20 1.412(4) . ?
C19A C20A 1.404(12) . ?
C20 C21 1.361(4) . ?
C20A C21A 1.361(11) . ?
C21 C22 1.402(5) . ?
C21A C22A 1.428(13) . ?
C22 C23 1.388(7) . ?
C22 C31 1.432(5) . ?
C22A C23A 1.386(9) . ?
C22A C31A 1.465(16) . ?
C23 C24 1.399(7) . ?
C23A C24A 1.401(10) . ?
C24 C25 1.445(5) . ?
C24 C29 1.428(5) . ?
C24A C25A 1.404(9) . ?
C24A C29A 1.403(9) . ?
C25 C26 1.362(4) . ?
C25 C34 1.494(3) . ?
C25A C26A 1.409(11) . ?
C25A C34 1.623(7) . ?
C26 C27 1.415(4) . ?
C26A C27A 1.397(12) . ?
C27 C28 1.353(4) . ?
C27A C28A 1.357(12) . ?
C28 C29 1.424(5) . ?
C28A C29A 1.414(9) . ?
C29 C30 1.415(6) . ?
C29A C30A 1.381(9) . ?
C30 C31 1.397(6) . ?
C30A C31A 1.392(9) . ?
C34 C35 1.496(3) . ?
C34 C35A 1.568(8) . ?
C35 C36 1.382(4) . ?
C35 C48 1.429(7) . ?
C35A C36A 1.370(10) . ?
C35A C40A 1.409(9) . ?
C36 C37 1.419(4) . ?
C36A C37A 1.410(11) . ?
C37 C38 1.356(5) . ?
C37A C38A 1.363(8) . ?
C38 C39 1.413(7) . ?
C38A C39A 1.394(9) . ?
C39 C40 1.408(7) . ?
C39 C48 1.428(7) . ?
C39A C40A 1.409(9) . ?
C39A C48A 1.385(9) . ?
C40 C41 1.413(10) . ?
C40A C41A 1.387(9) . ?
C41 C42 1.398(9) . ?
C41 C46 1.440(7) . ?
C41A C42A 1.379(16) . ?
C42 C43 1.367(4) . ?
C42 C51 1.544(4) . ?
C42A C43A 1.47(2) . ?
C42A C47A 1.422(19) . ?
C43 C44 1.408(4) . ?
C43A C44A 1.353(13) . ?
C44 C45 1.363(4) . ?
C44A C45A 1.398(13) . ?
C45 C46 1.418(6) . ?
C45A C46A 1.393(13) . ?
C46 C47 1.401(6) . ?
C46A C47A 1.42(2) . ?
C46A C51 1.495(9) . ?
C47 C48 1.401(7) . ?
C47A C48A 1.382(10) . ?
C51 C52 1.475(4) . ?
C51 C52A 1.615(8) . ?
C52 C53 1.372(5) . ?
C52 C65 1.445(8) . ?
C52A C53A 1.380(8) . ?
C52A C65A 1.412(10) . ?
C53 C54 1.425(5) . ?
C53A C54A 1.424(12) . ?
C54 C55 1.352(5) . ?
C54A C55A 1.387(15) . ?
C55 C56 1.418(7) . ?
C55A C56A 1.392(10) . ?
C56 C57 1.390(7) . ?
C56 C65 1.464(6) . ?
C56A C57A 1.398(10) . ?
C56A C65A 1.397(9) . ?
C57 C58 1.444(12) . ?
C57A C58A 1.26(3) . ?
C58 C59 1.374(10) . ?
C58 C63 1.422(8) . ?
C58A C59A 1.443(19) . ?
C58A C63A 1.439(15) . ?
C59 C60 1.373(4) . ?
C59 C68 1.565(3) . ?
C59A C60A 1.372(15) . ?
C59A C68 1.476(9) . ?
C60 C61 1.423(4) . ?
C60A C61A 1.380(15) . ?
C61 C62 1.332(5) . ?
C61A C62A 1.378(15) . ?
C62 C63 1.408(7) . ?
C62A C63A 1.43(2) . ?
C63 C64 1.420(7) . ?
C63A C64A 1.45(2) . ?
C64 C65 1.387(8) . ?
C64A C65A 1.396(9) . ?
C69 C70 1.501(7) . ?
C70 C71 1.533(7) . ?
C71 C72 1.474(7) . ?
C72 C73 1.492(7) . ?
C73 C74 1.494(8) . ?
C75 C76 1.548(10) . ?
C76 C77 1.491(7) . ?
C77 C77 1.507(11) 3_576 ?
C69A C70A 1.508(10) . ?
C70A C71A 1.515(10) . ?
C71A C72A 1.500(9) . ?
C72A C73A 1.523(10) . ?
C73A C74A 1.559(10) . ?
